data_1545879
loop_
_publ_author_name
'Xing, Jiaojiao'
'Lei, Yu'
'Gao, Yu-Ning'
'Shi, Min'

_publ_section_title
;
 PPh3-Catalyzed [3 + 2] Spiroannulation of 1C,3N-Bisnucleophiles Derived
 from Secondary \b-Ketoamides with \d-Acetoxy Allenoate: A Route to
 Functionalized Spiro N-Heterocyclic Derivatives.
;
_journal_issue 9
_journal_name_full 'Organic letters'
_journal_page_first 2382
_journal_page_last 2385
_journal_paper_doi 10.1021/acs.orglett.7b00910
_journal_volume 19
_journal_year 2017
_chemical_formula_sum 'C24 H23 N O6 S'
_chemical_formula_weight 453.49
_chemical_name_systematic
; 
 ? 
;
_space_group_crystal_system monoclinic
_space_group_IT_number 14
_space_group_name_Hall '-P 2yn'
_space_group_name_H-M_alt 'P 1 21/n 1'
_symmetry_space_group_name_Hall '-P 2yn'
_symmetry_space_group_name_H-M 'P 1 21/n 1'
_atom_sites_solution_hydrogens geom
_audit_creation_method SHELXL-2013
_cell_angle_alpha 90
_cell_angle_beta 94.823(2)
_cell_angle_gamma 90
_cell_formula_units_Z 4
_cell_length_a 10.3695(10)
_cell_length_b 11.2448(11)
_cell_length_c 19.3109(19)
_cell_measurement_reflns_used 1670
_cell_measurement_temperature 293(2)
_cell_measurement_theta_max 40.841
_cell_measurement_theta_min 4.629
_cell_volume 2243.7(4)
_computing_cell_refinement 'Bruker SMART'
_computing_data_collection 'Bruker SMART'
_computing_data_reduction 'Bruker SHELXTL'
_computing_molecular_graphics 'Bruker SHELXTL'
_computing_publication_material 'Bruker SHELXTL'
_computing_structure_refinement 'SHELXL-2013 (Sheldrick, 2013)'
_computing_structure_solution 'Bruker SHELXTL'
_diffrn_ambient_temperature 293(2)
_diffrn_measured_fraction_theta_full 0.999
_diffrn_measured_fraction_theta_max 0.999
_diffrn_measurement_device_type 'CCD area detector'
_diffrn_measurement_method 'phi and omega scans'
_diffrn_radiation_type MoK\a
_diffrn_radiation_wavelength 0.71073
_diffrn_reflns_av_R_equivalents 0.0494
_diffrn_reflns_av_unetI/netI 0.0536
_diffrn_reflns_Laue_measured_fraction_full 0.999
_diffrn_reflns_Laue_measured_fraction_max 0.999
_diffrn_reflns_limit_h_max 12
_diffrn_reflns_limit_h_min -10
_diffrn_reflns_limit_k_max 12
_diffrn_reflns_limit_k_min -13
_diffrn_reflns_limit_l_max 23
_diffrn_reflns_limit_l_min -23
_diffrn_reflns_number 12610
_diffrn_reflns_point_group_measured_fraction_full 0.999
_diffrn_reflns_point_group_measured_fraction_max 0.999
_diffrn_reflns_theta_full 25.242
_diffrn_reflns_theta_max 25.499
_diffrn_reflns_theta_min 2.098
_exptl_absorpt_coefficient_mu 0.185
_exptl_absorpt_correction_T_max 0.7456
_exptl_absorpt_correction_T_min 0.6272
_exptl_absorpt_correction_type multi-scan
_exptl_absorpt_process_details sadabs
_exptl_crystal_colour colorless
_exptl_crystal_density_diffrn 1.342
_exptl_crystal_description prismatic
_exptl_crystal_F_000 952
_exptl_crystal_size_max 0.200
_exptl_crystal_size_mid 0.160
_exptl_crystal_size_min 0.100
_refine_diff_density_max 0.236
_refine_diff_density_min -0.269
_refine_diff_density_rms 0.047
_refine_ls_extinction_method none
_refine_ls_goodness_of_fit_ref 1.038
_refine_ls_hydrogen_treatment constr
_refine_ls_matrix_type full
_refine_ls_number_parameters 291
_refine_ls_number_reflns 4182
_refine_ls_number_restraints 0
_refine_ls_restrained_S_all 1.038
_refine_ls_R_factor_all 0.0853
_refine_ls_R_factor_gt 0.0560
_refine_ls_shift/su_max 0.001
_refine_ls_shift/su_mean 0.000
_refine_ls_structure_factor_coef Fsqd
_refine_ls_weighting_details 'w=1/[\s^2^(Fo^2^)+(0.0573P)^2^+0.4501P] where P=(Fo^2^+2Fc^2^)/3'
_refine_ls_weighting_scheme calc
_refine_ls_wR_factor_gt 0.1229
_refine_ls_wR_factor_ref 0.1362
_reflns_Friedel_coverage 0.000
_reflns_number_gt 2884
_reflns_number_total 4182
_reflns_threshold_expression 'I > 2\s(I)'
_cod_data_source_file ol7b00910_si_002.cif
_cod_data_source_block cd16768
_cod_depositor_comments 'Adding full bibliography for 1545879--1545880.cif.'
_cod_database_code 1545879
_shelx_space_group_comment
; 
The symmetry employed for this shelxl refinement is uniquely defined 
by the following loop, which should always be used as a source of 
symmetry information in preference to the above space-group names. 
They are only intended as comments. 
;
_shelx_estimated_absorpt_t_min 0.964
_shelx_estimated_absorpt_t_max 0.982
_shelxl_version_number 2013-4

loop_
_space_group_symop_operation_xyz
'x, y, z'
'-x+1/2, y+1/2, -z+1/2'
'-x, -y, -z'
'x-1/2, -y-1/2, z-1/2'

loop_
_atom_site_label
_atom_site_type_symbol
_atom_site_fract_x
_atom_site_fract_y
_atom_site_fract_z
_atom_site_U_iso_or_equiv
_atom_site_adp_type
_atom_site_occupancy
_atom_site_site_symmetry_order
_atom_site_calc_flag
_atom_site_refinement_flags_posn
_atom_site_refinement_flags_adp
S1 S 1.06904(7) 0.21007(6) 0.17970(4) 0.0505(2) Uani 1 1 d . .
N1 N 0.95792(19) 0.24477(18) 0.11512(10) 0.0426(5) Uani 1 1 d . .
O1 O 0.8411(2) 0.51557(17) 0.06950(12) 0.0710(6) Uani 1 1 d . .
O2 O 0.77677(17) 0.23834(17) 0.17663(9) 0.0564(5) Uani 1 1 d . .
O3 O 1.0339(2) 0.26786(18) 0.24082(10) 0.0680(6) Uani 1 1 d . .
O4 O 1.18906(17) 0.23589(19) 0.15280(11) 0.0674(6) Uani 1 1 d . .
O5 O 1.2111(2) -0.00878(17) -0.05138(11) 0.0655(6) Uani 1 1 d . .
O6 O 1.30304(18) 0.13882(17) -0.10724(10) 0.0642(6) Uani 1 1 d . .
C1 C 0.5433(2) 0.3704(2) 0.07263(13) 0.0459(6) Uani 1 1 d . .
C2 C 0.4150(3) 0.3716(3) 0.08447(14) 0.0566(7) Uani 1 1 d . .
H2 H 0.3647 0.3036 0.0770 0.068 Uiso 1 1 calc R U
C3 C 0.3616(3) 0.4745(3) 0.10755(15) 0.0621(8) Uani 1 1 d . .
H3 H 0.2748 0.4754 0.1163 0.075 Uiso 1 1 calc R U
C4 C 0.4344(3) 0.5761(3) 0.11789(14) 0.0599(8) Uani 1 1 d . .
H4 H 0.3960 0.6450 0.1330 0.072 Uiso 1 1 calc R U
C5 C 0.5631(3) 0.5769(2) 0.10617(14) 0.0531(7) Uani 1 1 d . .
H5 H 0.6125 0.6457 0.1126 0.064 Uiso 1 1 calc R U
C6 C 0.6174(2) 0.4720(2) 0.08438(13) 0.0430(6) Uani 1 1 d . .
C7 C 0.7511(3) 0.4477(2) 0.07095(14) 0.0480(7) Uani 1 1 d . .
C8 C 0.7631(2) 0.3129(2) 0.05825(13) 0.0446(6) Uani 1 1 d . .
C9 C 0.6217(3) 0.2700(2) 0.04704(15) 0.0538(7) Uani 1 1 d . .
H9A H 0.5978 0.2545 -0.0018 0.065 Uiso 1 1 calc R U
H9B H 0.6091 0.1981 0.0733 0.065 Uiso 1 1 calc R U
C10 C 0.8280(2) 0.2606(2) 0.12466(13) 0.0425(6) Uani 1 1 d . .
C11 C 0.9908(2) 0.2696(2) 0.04322(13) 0.0459(7) Uani 1 1 d . .
H11 H 1.0372 0.3453 0.0418 0.055 Uiso 1 1 calc R U
C12 C 0.8564(3) 0.2812(2) 0.00417(14) 0.0508(7) Uani 1 1 d . .
H12A H 0.8567 0.3430 -0.0308 0.061 Uiso 1 1 calc R U
H12B H 0.8312 0.2068 -0.0186 0.061 Uiso 1 1 calc R U
C13 C 1.0674(2) 0.1733(2) 0.01309(13) 0.0451(6) Uani 1 1 d . .
H13 H 1.0513 0.0952 0.0256 0.054 Uiso 1 1 calc R U
C14 C 1.1555(2) 0.1922(2) -0.02968(13) 0.0467(7) Uani 1 1 d . .
H14 H 1.1761 0.2703 -0.0401 0.056 Uiso 1 1 calc R U
C15 C 1.2241(2) 0.0952(2) -0.06228(14) 0.0469(7) Uani 1 1 d . .
C16 C 1.3751(3) 0.0555(3) -0.14669(17) 0.0684(9) Uani 1 1 d . .
H16A H 1.3803 0.0853 -0.1935 0.082 Uiso 1 1 calc R U
H16B H 1.3307 -0.0205 -0.1497 0.082 Uiso 1 1 calc R U
C17 C 1.5068(3) 0.0398(3) -0.1124(2) 0.0946(13) Uani 1 1 d . .
H17A H 1.5502 0.1152 -0.1093 0.142 Uiso 1 1 calc R U
H17B H 1.5544 -0.0142 -0.1391 0.142 Uiso 1 1 calc R U
H17C H 1.5013 0.0081 -0.0666 0.142 Uiso 1 1 calc R U
C18 C 1.0554(2) 0.0561(2) 0.18990(13) 0.0470(7) Uani 1 1 d . .
C19 C 1.1497(3) -0.0166(3) 0.16749(16) 0.0657(9) Uani 1 1 d . .
H19 H 1.2187 0.0152 0.1458 0.079 Uiso 1 1 calc R U
C20 C 1.1407(3) -0.1371(3) 0.17758(18) 0.0781(10) Uani 1 1 d . .
H20 H 1.2056 -0.1862 0.1633 0.094 Uiso 1 1 calc R U
C21 C 1.0389(3) -0.1873(3) 0.20801(16) 0.0669(9) Uani 1 1 d . .
C22 C 0.9459(3) -0.1117(3) 0.22940(15) 0.0622(8) Uani 1 1 d . .
H22 H 0.8757 -0.1436 0.2500 0.075 Uiso 1 1 calc R U
C23 C 0.9532(3) 0.0088(3) 0.22138(14) 0.0528(7) Uani 1 1 d . .
H23 H 0.8897 0.0582 0.2370 0.063 Uiso 1 1 calc R U
C24 C 1.0288(4) -0.3197(3) 0.2179(2) 0.1108(14) Uani 1 1 d . .
H24A H 1.0008 -0.3565 0.1744 0.166 Uiso 1 1 calc R U
H24B H 0.9673 -0.3362 0.2512 0.166 Uiso 1 1 calc R U
H24C H 1.1119 -0.3508 0.2346 0.166 Uiso 1 1 calc R U

loop_
_atom_site_aniso_label
_atom_site_aniso_U_11
_atom_site_aniso_U_22
_atom_site_aniso_U_33
_atom_site_aniso_U_23
_atom_site_aniso_U_13
_atom_site_aniso_U_12
S1 0.0456(4) 0.0551(5) 0.0511(4) 0.0002(3) 0.0062(3) -0.0085(3)
N1 0.0440(13) 0.0418(13) 0.0437(12) 0.0032(10) 0.0132(10) 0.0020(10)
O1 0.0555(12) 0.0422(12) 0.1179(18) 0.0023(11) 0.0216(12) -0.0080(10)
O2 0.0549(12) 0.0604(13) 0.0568(12) 0.0077(10) 0.0227(10) 0.0068(9)
O3 0.0858(15) 0.0679(14) 0.0500(12) -0.0151(10) 0.0046(11) -0.0071(11)
O4 0.0441(11) 0.0827(16) 0.0756(14) 0.0072(11) 0.0065(10) -0.0192(10)
O5 0.0828(15) 0.0358(12) 0.0830(15) 0.0042(10) 0.0366(12) 0.0027(10)
O6 0.0695(13) 0.0467(12) 0.0827(14) -0.0068(10) 0.0432(12) -0.0073(10)
C1 0.0493(16) 0.0435(16) 0.0451(15) 0.0053(12) 0.0045(12) 0.0006(13)
C2 0.0481(17) 0.0594(19) 0.0621(18) 0.0017(15) 0.0030(14) -0.0069(15)
C3 0.0466(17) 0.076(2) 0.065(2) 0.0065(17) 0.0121(15) 0.0060(16)
C4 0.065(2) 0.060(2) 0.0566(18) 0.0033(15) 0.0142(15) 0.0211(17)
C5 0.0625(19) 0.0385(16) 0.0591(17) 0.0041(13) 0.0106(14) 0.0033(14)
C6 0.0495(16) 0.0342(15) 0.0460(15) 0.0061(12) 0.0082(12) 0.0028(12)
C7 0.0517(17) 0.0368(16) 0.0563(17) 0.0081(13) 0.0091(13) -0.0005(13)
C8 0.0490(15) 0.0322(14) 0.0536(16) 0.0030(12) 0.0097(13) 0.0030(12)
C9 0.0547(17) 0.0412(17) 0.0654(18) 0.0017(14) 0.0050(14) -0.0015(13)
C10 0.0486(16) 0.0317(14) 0.0493(16) -0.0022(12) 0.0158(13) 0.0013(12)
C11 0.0545(17) 0.0344(14) 0.0514(15) 0.0022(12) 0.0201(13) -0.0028(12)
C12 0.0605(18) 0.0454(17) 0.0478(16) 0.0046(13) 0.0114(13) 0.0072(13)
C13 0.0515(16) 0.0317(14) 0.0530(16) 0.0038(12) 0.0109(13) 0.0019(12)
C14 0.0503(16) 0.0339(15) 0.0579(17) 0.0017(12) 0.0170(13) -0.0040(12)
C15 0.0480(16) 0.0391(17) 0.0552(16) -0.0013(13) 0.0143(13) -0.0018(13)
C16 0.067(2) 0.062(2) 0.081(2) -0.0168(17) 0.0349(18) -0.0097(16)
C17 0.064(2) 0.093(3) 0.131(3) -0.044(2) 0.026(2) -0.0051(19)
C18 0.0394(15) 0.0565(18) 0.0452(15) 0.0039(13) 0.0043(12) 0.0008(13)
C19 0.0534(19) 0.068(2) 0.078(2) 0.0116(17) 0.0201(16) 0.0146(16)
C20 0.080(2) 0.069(2) 0.087(3) 0.0067(19) 0.019(2) 0.030(2)
C21 0.081(2) 0.058(2) 0.0594(19) 0.0084(16) -0.0081(17) 0.0086(18)
C22 0.0616(19) 0.067(2) 0.0575(18) 0.0154(16) 0.0029(15) -0.0101(17)
C23 0.0501(17) 0.0574(19) 0.0520(16) 0.0074(14) 0.0110(13) 0.0033(14)
C24 0.163(4) 0.058(2) 0.107(3) 0.015(2) -0.009(3) 0.005(3)

loop_
_atom_type_symbol
_atom_type_description
_atom_type_scat_dispersion_real
_atom_type_scat_dispersion_imag
_atom_type_scat_source
C C 0.0033 0.0016 'International Tables Vol C Tables 4.2.6.8 and 6.1.1.4'
H H 0.0000 0.0000 'International Tables Vol C Tables 4.2.6.8 and 6.1.1.4'
N N 0.0061 0.0033 'International Tables Vol C Tables 4.2.6.8 and 6.1.1.4'
O O 0.0106 0.0060 'International Tables Vol C Tables 4.2.6.8 and 6.1.1.4'
S S 0.1246 0.1234 'International Tables Vol C Tables 4.2.6.8 and 6.1.1.4'

loop_
_geom_angle_atom_site_label_1
_geom_angle_atom_site_label_2
_geom_angle_atom_site_label_3
_geom_angle
O4 S1 O3 120.31(13)
O4 S1 N1 104.48(11)
O3 S1 N1 107.69(12)
O4 S1 C18 109.00(13)
O3 S1 C18 109.28(12)
N1 S1 C18 104.94(11)
C10 N1 C11 113.7(2)
C10 N1 S1 123.19(16)
C11 N1 S1 122.95(16)
C15 O6 C16 118.3(2)
C2 C1 C6 119.9(3)
C2 C1 C9 128.6(3)
C6 C1 C9 111.5(2)
C1 C2 C3 119.1(3)
C1 C2 H2 120.4
C3 C2 H2 120.4
C2 C3 C4 121.1(3)
C2 C3 H3 119.5
C4 C3 H3 119.5
C5 C4 C3 120.8(3)
C5 C4 H4 119.6
C3 C4 H4 119.6
C4 C5 C6 117.9(3)
C4 C5 H5 121.0
C6 C5 H5 121.0
C1 C6 C5 121.2(2)
C1 C6 C7 109.8(2)
C5 C6 C7 129.0(2)
O1 C7 C6 129.4(2)
O1 C7 C8 123.0(2)
C6 C7 C8 107.7(2)
C10 C8 C12 103.1(2)
C10 C8 C9 110.3(2)
C12 C8 C9 118.8(2)
C10 C8 C7 106.4(2)
C12 C8 C7 113.8(2)
C9 C8 C7 103.9(2)
C1 C9 C8 104.8(2)
C1 C9 H9A 110.8
C8 C9 H9A 110.8
C1 C9 H9B 110.8
C8 C9 H9B 110.8
H9A C9 H9B 108.9
O2 C10 N1 126.0(2)
O2 C10 C8 126.3(2)
N1 C10 C8 107.7(2)
N1 C11 C13 113.6(2)
N1 C11 C12 101.87(19)
C13 C11 C12 111.2(2)
N1 C11 H11 109.9
C13 C11 H11 109.9
C12 C11 H11 109.9
C8 C12 C11 106.6(2)
C8 C12 H12A 110.4
C11 C12 H12A 110.4
C8 C12 H12B 110.4
C11 C12 H12B 110.4
H12A C12 H12B 108.6
C14 C13 C11 123.7(2)
C14 C13 H13 118.1
C11 C13 H13 118.1
C13 C14 C15 122.7(2)
C13 C14 H14 118.6
C15 C14 H14 118.6
O5 C15 O6 123.8(2)
O5 C15 C14 125.6(2)
O6 C15 C14 110.5(2)
O6 C16 C17 109.8(3)
O6 C16 H16A 109.7
C17 C16 H16A 109.7
O6 C16 H16B 109.7
C17 C16 H16B 109.7
H16A C16 H16B 108.2
C16 C17 H17A 109.5
C16 C17 H17B 109.5
H17A C17 H17B 109.5
C16 C17 H17C 109.5
H17A C17 H17C 109.5
H17B C17 H17C 109.5
C19 C18 C23 120.4(3)
C19 C18 S1 119.2(2)
C23 C18 S1 120.4(2)
C18 C19 C20 118.9(3)
C18 C19 H19 120.5
C20 C19 H19 120.5
C21 C20 C19 122.1(3)
C21 C20 H20 119.0
C19 C20 H20 119.0
C20 C21 C22 117.3(3)
C20 C21 C24 121.7(3)
C22 C21 C24 121.0(3)
C23 C22 C21 122.2(3)
C23 C22 H22 118.9
C21 C22 H22 118.9
C22 C23 C18 119.1(3)
C22 C23 H23 120.5
C18 C23 H23 120.5
C21 C24 H24A 109.5
C21 C24 H24B 109.5
H24A C24 H24B 109.5
C21 C24 H24C 109.5
H24A C24 H24C 109.5
H24B C24 H24C 109.5

loop_
_geom_bond_atom_site_label_1
_geom_bond_atom_site_label_2
_geom_bond_distance
S1 O4 1.4184(19)
S1 O3 1.4215(19)
S1 N1 1.671(2)
S1 C18 1.750(3)
N1 C10 1.386(3)
N1 C11 1.484(3)
O1 C7 1.208(3)
O2 C10 1.201(3)
O5 C15 1.198(3)
O6 C15 1.336(3)
O6 C16 1.453(3)
C1 C2 1.369(4)
C1 C6 1.385(3)
C1 C9 1.499(4)
C2 C3 1.373(4)
C2 H2 0.9300
C3 C4 1.374(4)
C3 H3 0.9300
C4 C5 1.373(4)
C4 H4 0.9300
C5 C6 1.387(4)
C5 H5 0.9300
C6 C7 1.458(3)
C7 C8 1.543(3)
C8 C10 1.516(4)
C8 C12 1.525(3)
C8 C9 1.541(4)
C9 H9A 0.9700
C9 H9B 0.9700
C11 C13 1.490(3)
C11 C12 1.533(4)
C11 H11 0.9800
C12 H12A 0.9700
C12 H12B 0.9700
C13 C14 1.299(3)
C13 H13 0.9300
C14 C15 1.472(4)
C14 H14 0.9300
C16 C17 1.477(5)
C16 H16A 0.9700
C16 H16B 0.9700
C17 H17A 0.9600
C17 H17B 0.9600
C17 H17C 0.9600
C18 C19 1.372(4)
C18 C23 1.373(3)
C19 C20 1.372(4)
C19 H19 0.9300
C20 C21 1.372(4)
C20 H20 0.9300
C21 C22 1.375(4)
C21 C24 1.506(5)
C22 C23 1.367(4)
C22 H22 0.9300
C23 H23 0.9300
C24 H24A 0.9600
C24 H24B 0.9600
C24 H24C 0.9600

loop_
_geom_hbond_atom_site_label_D
_geom_hbond_atom_site_label_H
_geom_hbond_atom_site_label_A
_geom_hbond_distance_DH
_geom_hbond_distance_HA
_geom_hbond_distance_DA
_geom_hbond_angle_DHA
_geom_hbond_site_symmetry_A
C23 H23 O2 0.93 2.57 3.238(3) 129.1 .
C14 H14 O1 0.93 2.48 3.375(3) 162.6 3_765
C12 H12B O5 0.97 2.66 3.288(3) 122.8 3_755
C12 H12B O5 0.97 2.66 3.288(3) 122.8 3_755
C14 H14 O1 0.93 2.48 3.375(3) 162.6 3_765
C23 H23 O2 0.93 2.57 3.238(3) 129.1 .

loop_
_geom_torsion_atom_site_label_1
_geom_torsion_atom_site_label_2
_geom_torsion_atom_site_label_3
_geom_torsion_atom_site_label_4
_geom_torsion
O4 S1 N1 C10 -163.7(2)
O3 S1 N1 C10 -34.7(2)
C18 S1 N1 C10 81.6(2)
O4 S1 N1 C11 11.9(2)
O3 S1 N1 C11 140.95(19)
C18 S1 N1 C11 -102.7(2)
C6 C1 C2 C3 0.4(4)
C9 C1 C2 C3 -179.4(3)
C1 C2 C3 C4 0.9(4)
C2 C3 C4 C5 -0.8(4)
C3 C4 C5 C6 -0.7(4)
C2 C1 C6 C5 -1.9(4)
C9 C1 C6 C5 177.9(2)
C2 C1 C6 C7 177.7(2)
C9 C1 C6 C7 -2.5(3)
C4 C5 C6 C1 2.0(4)
C4 C5 C6 C7 -177.5(2)
C1 C6 C7 O1 172.8(3)
C5 C6 C7 O1 -7.7(5)
C1 C6 C7 C8 -7.6(3)
C5 C6 C7 C8 172.0(3)
O1 C7 C8 C10 77.2(3)
C6 C7 C8 C10 -102.5(2)
O1 C7 C8 C12 -35.6(4)
C6 C7 C8 C12 144.7(2)
O1 C7 C8 C9 -166.3(3)
C6 C7 C8 C9 14.0(3)
C2 C1 C9 C8 -168.8(3)
C6 C1 C9 C8 11.4(3)
C10 C8 C9 C1 98.8(2)
C12 C8 C9 C1 -142.5(2)
C7 C8 C9 C1 -14.9(3)
C11 N1 C10 O2 174.6(2)
S1 N1 C10 O2 -9.4(4)
C11 N1 C10 C8 -6.3(3)
S1 N1 C10 C8 169.68(16)
C12 C8 C10 O2 -160.6(3)
C9 C8 C10 O2 -32.7(4)
C7 C8 C10 O2 79.4(3)
C12 C8 C10 N1 20.3(3)
C9 C8 C10 N1 148.2(2)
C7 C8 C10 N1 -99.7(2)
C10 N1 C11 C13 -130.1(2)
S1 N1 C11 C13 53.9(3)
C10 N1 C11 C12 -10.4(3)
S1 N1 C11 C12 173.61(17)
C10 C8 C12 C11 -26.6(3)
C9 C8 C12 C11 -148.9(2)
C7 C8 C12 C11 88.2(3)
N1 C11 C12 C8 22.7(2)
C13 C11 C12 C8 144.1(2)
N1 C11 C13 C14 -146.1(3)
C12 C11 C13 C14 99.7(3)
C11 C13 C14 C15 -175.9(2)
C16 O6 C15 O5 1.7(4)
C16 O6 C15 C14 -177.5(2)
C13 C14 C15 O5 -3.2(5)
C13 C14 C15 O6 176.0(3)
C15 O6 C16 C17 -96.8(3)
O4 S1 C18 C19 -4.7(3)
O3 S1 C18 C19 -138.0(2)
N1 S1 C18 C19 106.7(2)
O4 S1 C18 C23 173.8(2)
O3 S1 C18 C23 40.5(3)
N1 S1 C18 C23 -74.7(2)
C23 C18 C19 C20 -0.5(4)
S1 C18 C19 C20 178.0(3)
C18 C19 C20 C21 1.4(5)
C19 C20 C21 C22 -1.0(5)
C19 C20 C21 C24 179.1(3)
C20 C21 C22 C23 -0.3(5)
C24 C21 C22 C23 179.6(3)
C21 C22 C23 C18 1.1(4)
C19 C18 C23 C22 -0.7(4)
S1 C18 C23 C22 -179.2(2)
